data_1543228
loop_
_publ_author_name
'Bezuglyi, Mkola'
'Bagdziunas, Gintautas'
'Grazulevicius, Juozas Vidas'

_publ_section_title
;
 1,3,6-Tribromo-9-ethyl-9<i>H</i>-carbazole
;
_journal_issue 4
_journal_name_full IUCrData
_journal_page_first x160708
_journal_paper_doi 10.1107/S2414314616007082
_journal_volume 1
_journal_year 2016
_chemical_formula_iupac 'C14 H10 Br3 N'
_chemical_formula_moiety 'C14 H10 Br3 N'
_chemical_formula_sum 'C14 H10 Br3 N'
_chemical_formula_weight 431.95
_chemical_name_systematic
;
1,3,6-Tribromo-9-ethyl-9<i>H</i>-carbazole
;
_space_group_IT_number 14
_symmetry_cell_setting monoclinic
_symmetry_space_group_name_Hall '-P 2ybc'
_symmetry_space_group_name_H-M 'P 1 21/c 1'
_atom_sites_solution_hydrogens geom
_atom_sites_solution_primary direct
_atom_sites_solution_secondary difmap
_cell_angle_alpha 90.0000
_cell_angle_beta 108.45(4)
_cell_angle_gamma 90.0000
_cell_formula_units_Z 4
_cell_length_a 17.17(6)
_cell_length_b 4.267(13)
_cell_length_c 20.22(6)
_cell_measurement_reflns_used 2508
_cell_measurement_temperature 273
_cell_measurement_theta_max 27.49
_cell_measurement_theta_min 3.03
_cell_volume 1405(8)
_computing_cell_refinement
;
<i>CrystalClear-SM Expert</i> (Rigaku, 2011)
;
_computing_data_collection
;
<i>CrystalClear-SM Expert</i> (Rigaku, 2011)
;
_computing_data_reduction
;
<i>CrystalClear-SM Expert</i> (Rigaku, 2011)
;
_computing_molecular_graphics
;
Mercury (Macrae <i>et al.</i>, 2008)
;
_computing_publication_material
;
CrystalStructure (Rigaku, 2010)
;
_computing_structure_refinement
;
SHELXL97 (Sheldrick, 2008)
;
_computing_structure_solution
;
SHELXS97 (Sheldrick, 2008)
;
_diffrn_ambient_temperature 273
_diffrn_detector_area_resol_mean 13.653
_diffrn_measured_fraction_theta_full 0.987
_diffrn_measured_fraction_theta_max 0.987
_diffrn_measurement_device_type 'Rigaku XtaLAB mini'
_diffrn_measurement_method \w
_diffrn_radiation_type 'Mo K\a'
_diffrn_radiation_wavelength 0.71075
_diffrn_reflns_av_R_equivalents 0.0754
_diffrn_reflns_limit_h_max 22
_diffrn_reflns_limit_h_min -22
_diffrn_reflns_limit_k_max 5
_diffrn_reflns_limit_k_min -5
_diffrn_reflns_limit_l_max 26
_diffrn_reflns_limit_l_min -26
_diffrn_reflns_number 11828
_diffrn_reflns_theta_full 27.60
_diffrn_reflns_theta_max 27.60
_diffrn_standards_number 0
_exptl_absorpt_coefficient_mu 8.619
_exptl_absorpt_correction_T_max 0.596
_exptl_absorpt_correction_T_min 0.258
_exptl_absorpt_correction_type multi-scan
_exptl_absorpt_process_details
;
(<i>REQAB</i>; Rigaku, 1998)
;
_exptl_crystal_colour colorless
_exptl_crystal_density_diffrn 2.042
_exptl_crystal_density_method 'not measured'
_exptl_crystal_description prism
_exptl_crystal_F_000 824.00
_exptl_crystal_size_max 0.190
_exptl_crystal_size_mid 0.120
_exptl_crystal_size_min 0.060
_refine_diff_density_max 1.650
_refine_diff_density_min -1.140
_refine_ls_extinction_method none
_refine_ls_goodness_of_fit_ref 1.087
_refine_ls_hydrogen_treatment constr
_refine_ls_number_parameters 163
_refine_ls_number_reflns 3226
_refine_ls_number_restraints 0
_refine_ls_R_factor_gt 0.0843
_refine_ls_shift/su_max 0.000
_refine_ls_structure_factor_coef Fsqd
_refine_ls_weighting_details 'w = 1/[\s^2^(Fo^2^)+(0.1250P)^2^] where P=(Fo^2^+2Fc^2^)/3'
_refine_ls_weighting_scheme calc
_refine_ls_wR_factor_ref 0.2493
_reflns_number_gt 1894
_reflns_number_total 3226
_reflns_threshold_expression F^2^>2.0\s(F^2^)
_cod_data_source_file sj4018sup1.cif
_cod_data_source_block I
_cod_original_cell_volume 1405(7)
_cod_original_sg_symbol_H-M 'P 21/c'
_cod_database_code 1543228

loop_
_symmetry_equiv_pos_site_id
_symmetry_equiv_pos_as_xyz
1 +X,+Y,+Z
2 -X,1/2+Y,1/2-Z
3 -X,-Y,-Z
4 +X,1/2-Y,1/2+Z

loop_
_atom_site_type_symbol
_atom_site_label
_atom_site_fract_x
_atom_site_fract_y
_atom_site_fract_z
_atom_site_U_iso_or_equiv
_atom_site_adp_type
_atom_site_calc_flag
_atom_site_refinement_flags
_atom_site_occupancy
_atom_site_symmetry_multiplicity
Br Br1 0.46805(6) 0.1221(3) 0.39247(5) 0.0742(4) Uani d . 1.0 4
Br Br2 0.28015(8) 0.7910(3) 0.52805(5) 0.0877(5) Uani d . 1.0 4
Br Br3 -0.04827(6) 0.7559(3) 0.10482(6) 0.0872(5) Uani d . 1.0 4
N N1 0.2882(4) 0.2353(15) 0.2548(4) 0.0548(16) Uani d . 1.0 4
C C1 0.3000(5) 0.3408(18) 0.3221(4) 0.0531(18) Uani d . 1.0 4
C C2 0.3653(5) 0.3157(19) 0.3841(4) 0.0548(18) Uani d . 1.0 4
C C3 0.3591(6) 0.448(2) 0.4461(4) 0.063(2) Uani d . 1.0 4
C C4 0.2875(6) 0.6122(19) 0.4423(4) 0.061(2) Uani d . 1.0 4
C C5 0.2229(6) 0.655(2) 0.3825(5) 0.061(2) Uani d . 1.0 4
C C6 0.2314(5) 0.5147(18) 0.3219(4) 0.0548(18) Uani d . 1.0 4
C C7 0.1732(5) 0.5137(19) 0.2516(4) 0.0577(19) Uani d . 1.0 4
C C8 0.0957(5) 0.641(2) 0.2208(5) 0.061(2) Uani d . 1.0 4
C C9 0.0579(5) 0.589(2) 0.1500(5) 0.063(2) Uani d . 1.0 4
C C10 0.0965(6) 0.416(2) 0.1098(5) 0.066(3) Uani d . 1.0 4
C C11 0.1739(6) 0.287(2) 0.1401(5) 0.065(2) Uani d . 1.0 4
C C12 0.2124(5) 0.3377(18) 0.2128(4) 0.0522(17) Uani d . 1.0 4
C C13 0.3414(6) 0.0232(19) 0.2280(5) 0.062(2) Uani d . 1.0 4
C C14 0.3969(6) 0.204(2) 0.1982(5) 0.065(3) Uani d . 1.0 4
H H8 0.0698 0.3881 0.0624 0.0790 Uiso calc R 1.0 4
H H9A 0.3743 -0.1074 0.2658 0.0742 Uiso calc R 1.0 4
H H9B 0.3068 -0.1133 0.1923 0.0742 Uiso calc R 1.0 4
H H13 0.1766 0.7696 0.3819 0.0737 Uiso calc R 1.0 4
H H14 0.4013 0.4273 0.4881 0.0761 Uiso calc R 1.0 4
H H15 0.0699 0.7573 0.2468 0.0728 Uiso calc R 1.0 4
H H20 0.1996 0.1720 0.1139 0.0774 Uiso calc R 1.0 4
H H21A 0.4300 0.0607 0.1819 0.0782 Uiso calc R 1.0 4
H H21B 0.4318 0.3369 0.2335 0.0782 Uiso calc R 1.0 4
H H21C 0.3646 0.3294 0.1600 0.0782 Uiso calc R 1.0 4

loop_
_atom_site_aniso_label
_atom_site_aniso_U_11
_atom_site_aniso_U_22
_atom_site_aniso_U_33
_atom_site_aniso_U_12
_atom_site_aniso_U_13
_atom_site_aniso_U_23
Br1 0.0664(7) 0.0917(9) 0.0627(7) 0.0080(5) 0.0178(5) 0.0103(4)
Br2 0.1242(10) 0.0949(9) 0.0498(6) -0.0041(6) 0.0361(6) -0.0109(5)
Br3 0.0636(7) 0.1003(10) 0.0863(9) 0.0060(5) 0.0075(6) 0.0070(6)
N1 0.058(4) 0.067(5) 0.042(4) -0.003(3) 0.019(3) -0.004(3)
C1 0.065(5) 0.055(5) 0.043(4) -0.010(4) 0.023(4) 0.001(3)
C2 0.057(5) 0.060(5) 0.050(5) -0.003(4) 0.019(4) 0.002(4)
C3 0.074(6) 0.072(6) 0.043(5) -0.014(4) 0.016(4) -0.001(4)
C4 0.080(6) 0.066(6) 0.043(5) -0.008(4) 0.029(4) -0.001(4)
C5 0.065(6) 0.070(6) 0.052(5) -0.006(4) 0.023(4) -0.003(4)
C6 0.071(5) 0.055(5) 0.040(4) -0.003(4) 0.019(4) -0.004(3)
C7 0.064(5) 0.064(5) 0.046(5) -0.005(4) 0.019(4) -0.007(4)
C8 0.052(5) 0.069(6) 0.063(6) 0.000(4) 0.022(4) -0.008(4)
C9 0.051(5) 0.072(6) 0.065(6) -0.007(4) 0.018(4) -0.001(4)
C10 0.071(6) 0.073(6) 0.041(5) -0.005(4) 0.002(4) -0.003(4)
C11 0.062(6) 0.078(6) 0.054(5) -0.007(4) 0.021(4) -0.002(4)
C12 0.051(5) 0.058(5) 0.051(5) -0.005(4) 0.021(4) 0.006(4)
C13 0.068(6) 0.054(5) 0.067(6) 0.006(4) 0.026(4) -0.011(4)
C14 0.061(6) 0.081(7) 0.057(6) 0.000(4) 0.024(4) 0.003(4)

loop_
_atom_type_symbol
_atom_type_description
_atom_type_scat_dispersion_real
_atom_type_scat_dispersion_imag
_atom_type_scat_source
C C 0.0033 0.0016
;
International Tables for Crystallography
(1992, Vol. C, Tables 4.2.6.8 and 6.1.1.4)
;
H H 0.0000 0.0000
;
International Tables for Crystallography
(1992, Vol. C, Table 6.1.1.4)
;
Br Br -0.2901 2.4595
;
International Tables for Crystallography
(1992, Vol. C, Tables 4.2.6.8 and 6.1.1.4)
;
N N 0.0061 0.0033
;
International Tables for Crystallography
(1992, Vol. C, Tables 4.2.6.8 and 6.1.1.4)
;

loop_
_geom_angle_atom_site_label_1
_geom_angle_atom_site_label_2
_geom_angle_atom_site_label_3
_geom_angle
_geom_angle_publ_flag
C1 N1 C12 108.6(7) ?
C1 N1 C13 129.2(6) ?
C12 N1 C13 122.1(7) ?
N1 C1 C2 133.2(8) ?
N1 C1 C6 108.0(6) ?
C2 C1 C6 118.7(8) ?
Br1 C2 C1 124.7(7) ?
Br1 C2 C3 115.0(6) ?
C1 C2 C3 120.2(8) ?
C2 C3 C4 117.7(7) ?
Br2 C4 C3 117.0(6) ?
Br2 C4 C5 118.3(8) ?
C3 C4 C5 124.7(9) ?
C4 C5 C6 115.6(9) ?
C1 C6 C5 122.9(7) ?
C1 C6 C7 108.7(8) ?
C5 C6 C7 128.4(8) ?
C6 C7 C8 134.5(9) ?
C6 C7 C12 104.2(7) ?
C8 C7 C12 121.3(7) ?
C7 C8 C9 118.0(9) ?
Br3 C9 C8 120.1(8) ?
Br3 C9 C10 118.2(6) ?
C8 C9 C10 121.7(8) ?
C9 C10 C11 120.7(8) ?
C10 C11 C12 117.6(9) ?
N1 C12 C7 110.5(7) ?
N1 C12 C11 128.8(9) ?
C7 C12 C11 120.7(7) ?
N1 C13 C14 111.9(7) ?
C2 C3 H14 121.129 no
C4 C3 H14 121.141 no
C4 C5 H13 122.194 no
C6 C5 H13 122.203 no
C7 C8 H15 121.002 no
C9 C8 H15 121.015 no
C9 C10 H8 119.650 no
C11 C10 H8 119.639 no
C10 C11 H20 121.210 no
C12 C11 H20 121.204 no
N1 C13 H9A 109.227 no
N1 C13 H9B 109.224 no
C14 C13 H9A 109.235 no
C14 C13 H9B 109.231 no
H9A C13 H9B 107.915 no
C13 C14 H21A 109.471 no
C13 C14 H21B 109.468 no
C13 C14 H21C 109.476 no
H21A C14 H21B 109.470 no
H21A C14 H21C 109.474 no
H21B C14 H21C 109.469 no

loop_
_geom_bond_atom_site_label_1
_geom_bond_atom_site_label_2
_geom_bond_distance
_geom_bond_publ_flag
Br1 C2 1.907(10) ?
Br2 C4 1.934(10) ?
Br3 C9 1.900(9) ?
N1 C1 1.386(11) ?
N1 C12 1.381(10) ?
N1 C13 1.504(13) ?
C1 C2 1.396(10) ?
C1 C6 1.392(13) ?
C2 C3 1.410(13) ?
C3 C4 1.394(14) ?
C4 C5 1.370(11) ?
C5 C6 1.413(13) ?
C6 C7 1.456(10) ?
C7 C8 1.388(12) ?
C7 C12 1.403(13) ?
C8 C9 1.389(13) ?
C9 C10 1.411(15) ?
C10 C11 1.389(13) ?
C11 C12 1.424(12) ?
C13 C14 1.492(15) ?
C3 H14 0.930 no
C5 H13 0.930 no
C8 H15 0.930 no
C10 H8 0.930 no
C11 H20 0.930 no
C13 H9A 0.970 no
C13 H9B 0.970 no
C14 H21A 0.960 no
C14 H21B 0.960 no
C14 H21C 0.960 no

loop_
_geom_torsion_atom_site_label_1
_geom_torsion_atom_site_label_2
_geom_torsion_atom_site_label_3
_geom_torsion_atom_site_label_4
_geom_torsion
_geom_torsion_publ_flag
C1 N1 C12 C7 0.3(9) no
C1 N1 C12 C11 180.0(7) no
C12 N1 C1 C2 -177.7(8) no
C12 N1 C1 C6 -0.8(9) no
C1 N1 C13 C14 -96.3(9) no
C13 N1 C1 C2 7.1(14) no
C13 N1 C1 C6 -176.0(7) no
C12 N1 C13 C14 89.1(8) no
C13 N1 C12 C7 175.9(7) no
C13 N1 C12 C11 -4.4(13) no
N1 C1 C2 Br1 2.9(14) no
N1 C1 C2 C3 -179.5(8) no
N1 C1 C6 C5 179.5(7) no
N1 C1 C6 C7 1.1(9) no
C2 C1 C6 C5 -3.1(12) no
C2 C1 C6 C7 178.5(7) no
C6 C1 C2 Br1 -173.8(7) no
C6 C1 C2 C3 3.9(12) no
Br1 C2 C3 C4 175.7(6) no
C1 C2 C3 C4 -2.2(12) no
C2 C3 C4 Br2 179.8(7) no
C2 C3 C4 C5 -0.4(13) no
Br2 C4 C5 C6 -179.0(5) no
C3 C4 C5 C6 1.2(13) no
C4 C5 C6 C1 0.6(12) no
C4 C5 C6 C7 178.6(8) no
C1 C6 C7 C8 179.2(8) no
C1 C6 C7 C12 -0.9(9) no
C5 C6 C7 C8 0.9(16) no
C5 C6 C7 C12 -179.2(8) no
C6 C7 C8 C9 179.9(9) no
C6 C7 C12 N1 0.4(9) no
C6 C7 C12 C11 -179.4(7) no
C8 C7 C12 N1 -179.7(8) no
C8 C7 C12 C11 0.6(13) no
C12 C7 C8 C9 0.0(13) no
C7 C8 C9 Br3 179.7(7) no
C7 C8 C9 C10 -0.6(13) no
Br3 C9 C10 C11 -179.6(6) no
C8 C9 C10 C11 0.8(14) no
C9 C10 C11 C12 -0.3(13) no
C10 C11 C12 N1 179.9(8) no
C10 C11 C12 C7 -0.4(12) no

_cod_database_fobs_code 1543228
